data_2215607
loop_
_publ_author_name
'Steyl, Gideon'

_publ_section_title
;(Diphenylmethoxyphosphane-\k<i>P</i>)(diphenylphosphanito-\k<i>P</i>)(3,5,7-tribromotropolonato-\k^2^<i>O</i>,<i>O</i>')palladium(II)
 methanol solvate
;
_journal_coeditor_code NG2311
_journal_issue 10
_journal_name_full 'Acta Crystallographica Section E'
_journal_page_first m2613
_journal_page_last m2614
_journal_paper_doi 10.1107/S1600536807046399
_journal_volume 63
_journal_year 2007
_chemical_formula_iupac '[Pd (C7 H2 Br3) (C12 H10 O P) (C13 H13 O P)] , C H4 O'
_chemical_formula_moiety 'C32 H25 Br3 O4 P2 Pd , C H4 O'
_chemical_formula_sum 'C33 H29 Br3 O5 P2 Pd'
_chemical_formula_weight 913.63
_chemical_name_systematic
;
(Diphenylmethoxyphosphane-\kP)(diphenylphosphanito-\kP)(3,5,7-
tribromotropolonato-\k^2^O,O')palladium(II) methanol solvate
;
_space_group_IT_number 2
_symmetry_cell_setting triclinic
_symmetry_space_group_name_Hall '-P 1'
_symmetry_space_group_name_H-M 'P -1'
_atom_sites_solution_hydrogens geom
_atom_sites_solution_primary direct
_atom_sites_solution_secondary difmap
_audit_creation_method SHELXL97
_cell_angle_alpha 87.652(8)
_cell_angle_beta 78.285(7)
_cell_angle_gamma 72.121(8)
_cell_formula_units_Z 2
_cell_length_a 9.125(3)
_cell_length_b 11.326(4)
_cell_length_c 17.137(3)
_cell_measurement_reflns_used 5022
_cell_measurement_temperature 100(2)
_cell_measurement_theta_max 27.74
_cell_measurement_theta_min 2.39
_cell_volume 1650.0(9)
_computing_cell_refinement 'SAINT-Plus (Bruker, 2004)'
_computing_data_collection 'APEX2 (Bruker, 2005)'
_computing_data_reduction 'SAINT-Plus (Bruker, 2004) and XPREP (Bruker, 2004)'
_computing_molecular_graphics 'DIAMOND (Brandenburg & Putz, 2006)'
_computing_publication_material 'SHELXL97 (Sheldrick, 1997)'
_computing_structure_refinement 'SHELXL97 (Sheldrick, 1997)'
_computing_structure_solution 'SHELXS97 (Sheldrick, 1997)'
_diffrn_ambient_temperature 100(2)
_diffrn_detector_area_resol_mean 512
_diffrn_measured_fraction_theta_full 0.994
_diffrn_measured_fraction_theta_max 0.994
_diffrn_measurement_device_type 'Bruker APEXII area-detector'
_diffrn_measurement_method '\f and \w'
_diffrn_radiation_monochromator graphite
_diffrn_radiation_source 'fine-focus sealed tube'
_diffrn_radiation_type MoK\a
_diffrn_radiation_wavelength 0.71073
_diffrn_reflns_av_R_equivalents 0.0409
_diffrn_reflns_av_sigmaI/netI 0.0383
_diffrn_reflns_limit_h_max 11
_diffrn_reflns_limit_h_min -11
_diffrn_reflns_limit_k_max 14
_diffrn_reflns_limit_k_min -14
_diffrn_reflns_limit_l_max 22
_diffrn_reflns_limit_l_min -22
_diffrn_reflns_number 33856
_diffrn_reflns_theta_full 27.50
_diffrn_reflns_theta_max 27.50
_diffrn_reflns_theta_min 1.21
_diffrn_standards_decay_% 0
_diffrn_standards_interval_count 0
_diffrn_standards_interval_time 0
_diffrn_standards_number 0
_exptl_absorpt_coefficient_mu 4.332
_exptl_absorpt_correction_T_max 0.8458
_exptl_absorpt_correction_T_min 0.4932
_exptl_absorpt_correction_type multi-scan
_exptl_absorpt_process_details '(SADABS; Bruker, 1998)'
_exptl_crystal_colour yellow
_exptl_crystal_density_diffrn 1.839
_exptl_crystal_density_method 'not measured'
_exptl_crystal_description plate
_exptl_crystal_F_000 896
_exptl_crystal_size_max 0.19
_exptl_crystal_size_mid 0.14
_exptl_crystal_size_min 0.04
_refine_diff_density_max 1.915
_refine_diff_density_min -0.911
_refine_ls_extinction_method none
_refine_ls_goodness_of_fit_ref 1.085
_refine_ls_hydrogen_treatment constr
_refine_ls_matrix_type full
_refine_ls_number_parameters 399
_refine_ls_number_reflns 7543
_refine_ls_number_restraints 13
_refine_ls_restrained_S_all 1.087
_refine_ls_R_factor_all 0.0534
_refine_ls_R_factor_gt 0.0389
_refine_ls_shift/su_max 0.001
_refine_ls_shift/su_mean 0.000
_refine_ls_structure_factor_coef Fsqd
_refine_ls_weighting_details 'calc w = 1/[\s^2^(Fo^2^)+(0.0572P)^2^+2.8917P] where P=(Fo^2^+2Fc^2^)/3'
_refine_ls_weighting_scheme calc
_refine_ls_wR_factor_gt 0.0994
_refine_ls_wR_factor_ref 0.1106
_reflns_number_gt 6131
_reflns_number_total 7543
_reflns_threshold_expression I>2\s(I)
_cod_data_source_file ng2311.cif
_cod_data_source_block I
_cod_original_cell_volume 1650.0(8)
_cod_database_code 2215607
_cod_database_fobs_code 2215607

loop_
_symmetry_equiv_pos_as_xyz
'x, y, z'
'-x, -y, -z'

loop_
_atom_site_type_symbol
_atom_site_label
_atom_site_fract_x
_atom_site_fract_y
_atom_site_fract_z
_atom_site_U_iso_or_equiv
_atom_site_adp_type
_atom_site_calc_flag
_atom_site_refinement_flags
_atom_site_occupancy
Pd Pd 0.79443(4) 0.29918(3) 0.25916(2) 0.01933(9) Uani d . 1
Br Br1 0.35292(5) 0.69319(4) 0.31393(3) 0.02862(12) Uani d . 1
Br Br2 0.05373(5) 0.55669(4) 0.59648(3) 0.02661(12) Uani d . 1
Br Br3 0.57021(5) 0.15579(4) 0.51586(3) 0.02441(11) Uani d . 1
P P1 0.97836(13) 0.11498(10) 0.24798(7) 0.0202(2) Uani d . 1
P P2 0.92127(13) 0.35250(10) 0.14639(7) 0.0224(2) Uani d . 1
O O1 0.6711(3) 0.2547(3) 0.36606(19) 0.0240(6) Uani d . 1
O O2 0.6024(3) 0.4642(3) 0.29453(18) 0.0236(6) Uani d . 1
O O3 1.1000(3) 0.0763(3) 0.17293(19) 0.0255(7) Uani d . 1
O O4 0.8531(4) 0.4997(3) 0.1320(2) 0.0294(7) Uani d . 1
O O5 1.3757(8) -0.1108(7) 0.1698(5) 0.109(2) Uani d DU 1
H H5 1.2994 -0.0506 0.1907 0.164 Uiso calc R 1
C C1 0.5507(5) 0.3391(4) 0.4014(3) 0.0205(9) Uani d . 1
C C2 0.5083(5) 0.4569(4) 0.3591(3) 0.0198(8) Uani d . 1
C C3 0.3716(5) 0.5589(3) 0.3854(3) 0.0199(8) Uani d . 1
C C4 0.2530(5) 0.5765(4) 0.4518(3) 0.0224(9) Uani d . 1
H H4 0.1712 0.6531 0.4550 0.027 Uiso calc R 1
C C5 0.2366(5) 0.4976(4) 0.5147(3) 0.0216(9) Uani d . 1
C C6 0.3344(5) 0.3816(4) 0.5269(3) 0.0220(9) Uani d . 1
H H6 0.3041 0.3436 0.5753 0.026 Uiso calc R 1
C C7 0.4715(5) 0.3140(4) 0.4769(3) 0.0196(8) Uani d . 1
C C8 0.8745(5) -0.0001(4) 0.2719(3) 0.0228(9) Uani d . 1
C C9 0.9531(5) -0.1131(4) 0.2999(3) 0.0257(9) Uani d . 1
H H9 1.0514 -0.1237 0.3145 0.031 Uiso calc R 1
C C10 0.8907(6) -0.2109(4) 0.3071(3) 0.0292(10) Uani d . 1
H H10 0.9466 -0.2885 0.3258 0.035 Uiso calc R 1
C C11 0.7459(6) -0.1955(5) 0.2870(3) 0.0329(11) Uani d . 1
H H11 0.7038 -0.2630 0.2905 0.039 Uiso calc R 1
C C12 0.6649(6) -0.0832(5) 0.2620(3) 0.0367(12) Uani d . 1
H H12 0.5641 -0.0717 0.2502 0.044 Uiso calc R 1
C C13 0.7280(5) 0.0145(5) 0.2537(3) 0.0321(11) Uani d . 1
H H13 0.6709 0.0920 0.2354 0.038 Uiso calc R 1
C C14 1.0716(5) 0.1175(4) 0.3310(3) 0.0222(9) Uani d . 1
C C15 1.2223(5) 0.1309(4) 0.3165(3) 0.0254(9) Uani d . 1
H H15 1.2759 0.1347 0.2632 0.030 Uiso calc R 1
C C16 1.2936(5) 0.1386(4) 0.3793(3) 0.0286(10) Uani d . 1
H H16 1.3966 0.1461 0.3691 0.034 Uiso calc R 1
C C17 1.2151(5) 0.1353(4) 0.4570(3) 0.0261(10) Uani d . 1
H H17 1.2636 0.1415 0.5001 0.031 Uiso calc R 1
C C18 1.0648(5) 0.1230(4) 0.4721(3) 0.0256(9) Uani d . 1
H H18 1.0110 0.1205 0.5255 0.031 Uiso calc R 1
C C19 0.9936(5) 0.1143(4) 0.4091(3) 0.0228(9) Uani d . 1
H H19 0.8909 0.1061 0.4196 0.027 Uiso calc R 1
C C20 0.6949(6) 0.5537(5) 0.1206(3) 0.0340(11) Uani d . 1
H H20A 0.6740 0.6432 0.1132 0.051 Uiso calc R 1
H H20B 0.6214 0.5392 0.1675 0.051 Uiso calc R 1
H H20C 0.6811 0.5157 0.0734 0.051 Uiso calc R 1
C C21 0.9153(5) 0.2799(4) 0.0560(3) 0.0267(10) Uani d . 1
C C22 0.8548(6) 0.1815(4) 0.0572(3) 0.0305(10) Uani d . 1
H H22 0.8160 0.1496 0.1065 0.037 Uiso calc R 1
C C23 0.8513(7) 0.1303(5) -0.0138(3) 0.0376(12) Uani d . 1
H H23 0.8115 0.0620 -0.0133 0.045 Uiso calc R 1
C C24 0.9044(8) 0.1771(5) -0.0842(3) 0.0484(15) Uani d . 1
H H24 0.8996 0.1421 -0.1327 0.058 Uiso calc R 1
C C25 0.9657(8) 0.2754(5) -0.0864(3) 0.0516(16) Uani d . 1
H H25 1.0032 0.3074 -0.1360 0.062 Uiso calc R 1
C C26 0.9716(7) 0.3266(5) -0.0155(3) 0.0404(13) Uani d . 1
H H26 1.0142 0.3934 -0.0161 0.048 Uiso calc R 1
C C27 1.1224(5) 0.3462(4) 0.1445(3) 0.0290(10) Uani d . 1
C C28 1.2481(6) 0.2606(5) 0.0974(4) 0.0435(14) Uani d . 1
H H28 1.2306 0.2047 0.0631 0.052 Uiso calc R 1
C C29 1.4008(6) 0.2571(6) 0.1008(4) 0.0552(17) Uani d . 1
H H29 1.4879 0.1987 0.0686 0.066 Uiso calc R 1
C C30 1.4252(7) 0.3370(6) 0.1501(4) 0.0560(17) Uani d . 1
H H30 1.5297 0.3339 0.1518 0.067 Uiso calc R 1
C C31 1.3020(7) 0.4221(6) 0.1976(4) 0.0453(14) Uani d . 1
H H31 1.3212 0.4774 0.2317 0.054 Uiso calc R 1
C C32 1.1494(6) 0.4265(5) 0.1954(3) 0.0328(11) Uani d . 1
H H32 1.0633 0.4843 0.2286 0.039 Uiso calc R 1
C C33 1.460(3) -0.071(2) 0.0948(10) 0.289(12) Uani d DU 1
H H33A 1.4047 0.0150 0.0844 0.434 Uiso calc R 1
H H33B 1.4650 -0.1249 0.0504 0.434 Uiso calc R 1
H H33C 1.5675 -0.0775 0.1002 0.434 Uiso calc R 1

loop_
_atom_site_aniso_label
_atom_site_aniso_U_11
_atom_site_aniso_U_22
_atom_site_aniso_U_33
_atom_site_aniso_U_12
_atom_site_aniso_U_13
_atom_site_aniso_U_23
Pd 0.01660(16) 0.01855(16) 0.02193(18) -0.00428(12) -0.00401(13) 0.00306(12)
Br1 0.0284(2) 0.0192(2) 0.0348(3) -0.00220(17) -0.0076(2) 0.00673(18)
Br2 0.0233(2) 0.0228(2) 0.0304(3) -0.00586(17) 0.00139(18) -0.00407(17)
Br3 0.0233(2) 0.0216(2) 0.0265(2) -0.00448(16) -0.00538(18) 0.00626(17)
P1 0.0175(5) 0.0191(5) 0.0250(6) -0.0055(4) -0.0072(4) 0.0017(4)
P2 0.0193(5) 0.0220(5) 0.0258(6) -0.0083(4) -0.0019(5) 0.0016(4)
O1 0.0190(15) 0.0222(15) 0.0245(16) -0.0007(12) 0.0000(12) 0.0047(12)
O2 0.0202(15) 0.0210(14) 0.0268(17) -0.0029(12) -0.0046(13) 0.0053(12)
O3 0.0226(16) 0.0240(15) 0.0305(18) -0.0069(12) -0.0067(13) -0.0017(13)
O4 0.0295(17) 0.0222(15) 0.0352(19) -0.0089(13) -0.0025(15) 0.0026(13)
O5 0.082(4) 0.099(5) 0.135(6) -0.005(3) -0.031(4) 0.008(4)
C1 0.019(2) 0.0187(19) 0.026(2) -0.0058(16) -0.0092(17) 0.0024(16)
C2 0.018(2) 0.021(2) 0.024(2) -0.0087(16) -0.0070(17) 0.0011(16)
C3 0.022(2) 0.0127(18) 0.027(2) -0.0057(15) -0.0083(18) 0.0041(16)
C4 0.019(2) 0.019(2) 0.029(2) -0.0058(16) -0.0054(18) -0.0037(17)
C5 0.017(2) 0.024(2) 0.025(2) -0.0079(16) -0.0027(17) -0.0052(17)
C6 0.024(2) 0.023(2) 0.021(2) -0.0102(17) -0.0062(18) 0.0015(17)
C7 0.019(2) 0.0162(18) 0.025(2) -0.0045(15) -0.0087(17) 0.0042(16)
C8 0.022(2) 0.022(2) 0.025(2) -0.0072(17) -0.0034(18) -0.0029(17)
C9 0.022(2) 0.024(2) 0.030(3) -0.0060(17) -0.0029(19) -0.0011(18)
C10 0.034(3) 0.024(2) 0.030(3) -0.0102(19) -0.006(2) 0.0024(19)
C11 0.034(3) 0.040(3) 0.031(3) -0.023(2) -0.003(2) 0.001(2)
C12 0.026(2) 0.046(3) 0.043(3) -0.019(2) -0.007(2) 0.005(2)
C13 0.024(2) 0.033(2) 0.041(3) -0.0101(19) -0.007(2) 0.004(2)
C14 0.020(2) 0.0159(18) 0.031(2) -0.0030(15) -0.0105(18) 0.0004(17)
C15 0.021(2) 0.024(2) 0.031(3) -0.0063(17) -0.0060(19) -0.0037(18)
C16 0.022(2) 0.030(2) 0.037(3) -0.0094(18) -0.012(2) -0.001(2)
C17 0.027(2) 0.021(2) 0.035(3) -0.0075(17) -0.017(2) 0.0042(18)
C18 0.031(2) 0.0168(19) 0.031(3) -0.0073(17) -0.012(2) 0.0045(17)
C19 0.020(2) 0.0189(19) 0.030(2) -0.0054(16) -0.0083(18) 0.0054(17)
C20 0.032(3) 0.031(2) 0.036(3) -0.006(2) -0.008(2) 0.013(2)
C21 0.030(2) 0.026(2) 0.024(2) -0.0110(18) 0.0017(19) -0.0039(18)
C22 0.035(3) 0.032(2) 0.031(3) -0.017(2) -0.012(2) 0.004(2)
C23 0.048(3) 0.035(3) 0.038(3) -0.017(2) -0.020(3) 0.002(2)
C24 0.080(5) 0.041(3) 0.028(3) -0.024(3) -0.012(3) -0.008(2)
C25 0.087(5) 0.044(3) 0.025(3) -0.029(3) 0.000(3) 0.001(2)
C26 0.062(4) 0.034(3) 0.027(3) -0.024(3) 0.003(2) -0.004(2)
C27 0.025(2) 0.029(2) 0.035(3) -0.0136(19) -0.002(2) 0.003(2)
C28 0.028(3) 0.042(3) 0.059(4) -0.014(2) 0.004(3) -0.012(3)
C29 0.022(3) 0.056(4) 0.081(5) -0.010(3) 0.003(3) -0.012(3)
C30 0.039(3) 0.049(4) 0.088(5) -0.028(3) -0.010(3) 0.003(3)
C31 0.046(3) 0.055(3) 0.050(4) -0.030(3) -0.020(3) 0.002(3)
C32 0.031(3) 0.041(3) 0.029(3) -0.015(2) -0.007(2) 0.003(2)
C33 0.295(15) 0.303(15) 0.274(15) -0.101(10) -0.053(9) 0.001(9)

loop_
_atom_type_symbol
_atom_type_description
_atom_type_scat_dispersion_real
_atom_type_scat_dispersion_imag
_atom_type_scat_source
C C 0.0033 0.0016 'International Tables Vol C Tables 4.2.6.8 and 6.1.1.4'
H H 0.0000 0.0000 'International Tables Vol C Tables 4.2.6.8 and 6.1.1.4'
O O 0.0106 0.0060 'International Tables Vol C Tables 4.2.6.8 and 6.1.1.4'
P P 0.1023 0.0942 'International Tables Vol C Tables 4.2.6.8 and 6.1.1.4'
Br Br -0.2901 2.4595 'International Tables Vol C Tables 4.2.6.8 and 6.1.1.4'
Pd Pd -0.9988 1.0072 'International Tables Vol C Tables 4.2.6.8 and 6.1.1.4'

loop_
_geom_angle_atom_site_label_1
_geom_angle_atom_site_label_2
_geom_angle_atom_site_label_3
_geom_angle
_geom_angle_publ_flag
O1 Pd O2 75.61(11) y
O1 Pd P2 178.23(9) y
O2 Pd P2 102.66(9) y
O1 Pd P1 92.64(9) y
O2 Pd P1 168.03(9) y
P2 Pd P1 89.07(5) y
O3 P1 C14 110.12(19) ?
O3 P1 C8 109.78(19) ?
C14 P1 C8 105.7(2) ?
O3 P1 Pd 120.99(13) ?
C14 P1 Pd 102.86(14) ?
C8 P1 Pd 106.28(15) ?
O4 P2 C21 104.4(2) ?
O4 P2 C27 97.64(19) ?
C21 P2 C27 108.3(2) ?
O4 P2 Pd 111.14(13) ?
C21 P2 Pd 117.19(15) ?
C27 P2 Pd 115.78(17) ?
C1 O1 Pd 117.4(3) ?
C2 O2 Pd 115.1(3) ?
C20 O4 P2 120.7(3) ?
C33 O5 H5 109.5 ?
O1 C1 C7 118.5(4) ?
O1 C1 C2 115.8(4) ?
C7 C1 C2 125.7(4) ?
O2 C2 C3 119.6(4) ?
O2 C2 C1 115.9(4) ?
C3 C2 C1 124.5(4) ?
C4 C3 C2 131.8(4) ?
C4 C3 Br1 115.6(3) ?
C2 C3 Br1 112.6(3) ?
C3 C4 C5 128.8(4) ?
C3 C4 H4 115.6 ?
C5 C4 H4 115.6 ?
C6 C5 C4 129.1(4) ?
C6 C5 Br2 114.9(3) ?
C4 C5 Br2 116.0(3) ?
C5 C6 C7 127.7(4) ?
C5 C6 H6 116.1 ?
C7 C6 H6 116.1 ?
C6 C7 C1 132.1(4) ?
C6 C7 Br3 114.3(3) ?
C1 C7 Br3 113.6(3) ?
C9 C8 C13 118.4(4) ?
C9 C8 P1 118.2(3) ?
C13 C8 P1 122.9(3) ?
C8 C9 C10 120.9(4) ?
C8 C9 H9 119.5 ?
C10 C9 H9 119.5 ?
C9 C10 C11 119.9(4) ?
C9 C10 H10 120.1 ?
C11 C10 H10 120.1 ?
C12 C11 C10 119.6(4) ?
C12 C11 H11 120.2 ?
C10 C11 H11 120.2 ?
C11 C12 C13 120.6(5) ?
C11 C12 H12 119.7 ?
C13 C12 H12 119.7 ?
C12 C13 C8 120.5(5) ?
C12 C13 H13 119.8 ?
C8 C13 H13 119.8 ?
C19 C14 C15 119.2(4) ?
C19 C14 P1 121.4(3) ?
C15 C14 P1 119.2(4) ?
C16 C15 C14 120.3(4) ?
C16 C15 H15 119.8 ?
C14 C15 H15 119.8 ?
C17 C16 C15 120.1(4) ?
C17 C16 H16 120.0 ?
C15 C16 H16 120.0 ?
C16 C17 C18 120.0(4) ?
C16 C17 H17 120.0 ?
C18 C17 H17 120.0 ?
C19 C18 C17 120.0(4) ?
C19 C18 H18 120.0 ?
C17 C18 H18 120.0 ?
C14 C19 C18 120.4(4) ?
C14 C19 H19 119.8 ?
C18 C19 H19 119.8 ?
O4 C20 H20A 109.5 ?
O4 C20 H20B 109.5 ?
H20A C20 H20B 109.5 ?
O4 C20 H20C 109.5 ?
H20A C20 H20C 109.5 ?
H20B C20 H20C 109.5 ?
C26 C21 C22 120.4(4) ?
C26 C21 P2 117.7(4) ?
C22 C21 P2 121.9(4) ?
C23 C22 C21 119.5(5) ?
C23 C22 H22 120.2 ?
C21 C22 H22 120.2 ?
C24 C23 C22 120.3(5) ?
C24 C23 H23 119.9 ?
C22 C23 H23 119.9 ?
C23 C24 C25 120.9(5) ?
C23 C24 H24 119.6 ?
C25 C24 H24 119.6 ?
C26 C25 C24 119.3(5) ?
C26 C25 H25 120.3 ?
C24 C25 H25 120.3 ?
C21 C26 C25 119.6(5) ?
C21 C26 H26 120.2 ?
C25 C26 H26 120.2 ?
C28 C27 C32 119.9(5) ?
C28 C27 P2 122.0(4) ?
C32 C27 P2 118.1(4) ?
C27 C28 C29 119.3(5) ?
C27 C28 H28 120.3 ?
C29 C28 H28 120.3 ?
C30 C29 C28 120.1(6) ?
C30 C29 H29 119.9 ?
C28 C29 H29 119.9 ?
C29 C30 C31 121.4(6) ?
C29 C30 H30 119.3 ?
C31 C30 H30 119.3 ?
C30 C31 C32 119.3(5) ?
C30 C31 H31 120.3 ?
C32 C31 H31 120.3 ?
C31 C32 C27 119.9(5) ?
C31 C32 H32 120.0 ?
C27 C32 H32 120.0 ?
O5 C33 H33A 109.5 ?
O5 C33 H33B 109.5 ?
H33A C33 H33B 109.5 ?
O5 C33 H33C 109.5 ?
H33A C33 H33C 109.5 ?
H33B C33 H33C 109.5 ?

loop_
_geom_bond_atom_site_label_1
_geom_bond_atom_site_label_2
_geom_bond_distance
_geom_bond_publ_flag
Pd O1 2.076(3) y
Pd O2 2.140(3) y
Pd P2 2.2055(12) y
Pd P1 2.2267(12) y
Br1 C3 1.902(4) ?
Br2 C5 1.907(4) ?
Br3 C7 1.904(4) ?
P1 O3 1.499(3) ?
P1 C14 1.806(4) ?
P1 C8 1.823(4) ?
P2 O4 1.618(3) ?
P2 C21 1.801(5) ?
P2 C27 1.809(5) ?
O1 C1 1.273(5) ?
O2 C2 1.273(5) ?
O4 C20 1.435(6) ?
O5 C33 1.488(9) ?
O5 H5 0.8400 ?
C1 C7 1.412(6) ?
C1 C2 1.475(6) ?
C2 C3 1.422(6) ?
C3 C4 1.376(6) ?
C4 C5 1.385(6) ?
C4 H4 0.9500 ?
C5 C6 1.378(6) ?
C6 C7 1.384(6) ?
C6 H6 0.9500 ?
C8 C9 1.381(6) ?
C8 C13 1.394(6) ?
C9 C10 1.384(6) ?
C9 H9 0.9500 ?
C10 C11 1.391(7) ?
C10 H10 0.9500 ?
C11 C12 1.362(7) ?
C11 H11 0.9500 ?
C12 C13 1.386(7) ?
C12 H12 0.9500 ?
C13 H13 0.9500 ?
C14 C19 1.387(6) ?
C14 C15 1.401(6) ?
C15 C16 1.386(6) ?
C15 H15 0.9500 ?
C16 C17 1.383(7) ?
C16 H16 0.9500 ?
C17 C18 1.392(6) ?
C17 H17 0.9500 ?
C18 C19 1.389(6) ?
C18 H18 0.9500 ?
C19 H19 0.9500 ?
C20 H20A 0.9800 ?
C20 H20B 0.9800 ?
C20 H20C 0.9800 ?
C21 C26 1.380(7) ?
C21 C22 1.384(6) ?
C22 C23 1.378(7) ?
C22 H22 0.9500 ?
C23 C24 1.357(8) ?
C23 H23 0.9500 ?
C24 C25 1.387(8) ?
C24 H24 0.9500 ?
C25 C26 1.385(8) ?
C25 H25 0.9500 ?
C26 H26 0.9500 ?
C27 C28 1.383(7) ?
C27 C32 1.393(7) ?
C28 C29 1.395(8) ?
C28 H28 0.9500 ?
C29 C30 1.358(9) ?
C29 H29 0.9500 ?
C30 C31 1.372(9) ?
C30 H30 0.9500 ?
C31 C32 1.386(7) ?
C31 H31 0.9500 ?
C32 H32 0.9500 ?
C33 H33A 0.9800 ?
C33 H33B 0.9800 ?
C33 H33C 0.9800 ?

loop_
_geom_hbond_atom_site_label_D
_geom_hbond_atom_site_label_H
_geom_hbond_atom_site_label_A
_geom_hbond_site_symmetry_A
_geom_hbond_distance_DH
_geom_hbond_distance_HA
_geom_hbond_distance_DA
_geom_hbond_angle_DHA
_geom_hbond_publ_flag
C19 H19 Br3 . 0.95 2.95 3.818(5) 152.4 y
O5 H5 O3 . 0.84 2.01 2.740(7) 144.4 y
C20 H20B O2 . 0.98 2.30 3.143(6) 144.1 y
C12 H12 O5 1_455 0.95 2.56 3.435(9) 153.9 y
C31 H31 Br1 1_655 0.95 2.99 3.920(6) 167.5 y

loop_
_geom_torsion_atom_site_label_1
_geom_torsion_atom_site_label_2
_geom_torsion_atom_site_label_3
_geom_torsion_atom_site_label_4
_geom_torsion
O1 Pd P1 O3 170.90(17)
O2 Pd P1 O3 -178.3(4)
P2 Pd P1 O3 -9.57(15)
O1 Pd P1 C14 -65.82(17)
O2 Pd P1 C14 -55.0(4)
P2 Pd P1 C14 113.71(15)
O1 Pd P1 C8 44.99(18)
O2 Pd P1 C8 55.8(4)
P2 Pd P1 C8 -135.49(16)
O2 Pd P2 O4 9.33(17)
P1 Pd P2 O4 -168.29(14)
O2 Pd P2 C21 -110.6(2)
P1 Pd P2 C21 71.77(18)
O2 Pd P2 C27 119.52(19)
P1 Pd P2 C27 -58.09(18)
O2 Pd O1 C1 -1.4(3)
P1 Pd O1 C1 176.3(3)
O1 Pd O2 C2 -1.1(3)
P2 Pd O2 C2 179.3(3)
P1 Pd O2 C2 -12.3(6)
C21 P2 O4 C20 62.7(4)
C27 P2 O4 C20 174.0(4)
Pd P2 O4 C20 -64.6(4)
Pd O1 C1 C7 -175.5(3)
Pd O1 C1 C2 3.4(5)
Pd O2 C2 C3 -176.2(3)
Pd O2 C2 C1 3.2(4)
O1 C1 C2 O2 -4.4(6)
C7 C1 C2 O2 174.4(4)
O1 C1 C2 C3 174.9(4)
C7 C1 C2 C3 -6.3(7)
O2 C2 C3 C4 -179.3(4)
C1 C2 C3 C4 1.4(7)
O2 C2 C3 Br1 1.0(5)
C1 C2 C3 Br1 -178.3(3)
C2 C3 C4 C5 2.1(8)
Br1 C3 C4 C5 -178.3(4)
C3 C4 C5 C6 0.0(8)
C3 C4 C5 Br2 179.8(4)
C4 C5 C6 C7 -2.4(8)
Br2 C5 C6 C7 177.7(4)
C5 C6 C7 C1 -0.8(8)
C5 C6 C7 Br3 -179.2(4)
O1 C1 C7 C6 -175.0(4)
C2 C1 C7 C6 6.2(7)
O1 C1 C7 Br3 3.3(5)
C2 C1 C7 Br3 -175.5(3)
O3 P1 C8 C9 72.5(4)
C14 P1 C8 C9 -46.2(4)
Pd P1 C8 C9 -155.0(3)
O3 P1 C8 C13 -99.1(4)
C14 P1 C8 C13 142.2(4)
Pd P1 C8 C13 33.4(4)
C13 C8 C9 C10 2.3(7)
P1 C8 C9 C10 -169.7(4)
C8 C9 C10 C11 -0.9(7)
C9 C10 C11 C12 -1.6(8)
C10 C11 C12 C13 2.5(8)
C11 C12 C13 C8 -1.0(8)
C9 C8 C13 C12 -1.4(7)
P1 C8 C13 C12 170.2(4)
O3 P1 C14 C19 -160.9(3)
C8 P1 C14 C19 -42.4(4)
Pd P1 C14 C19 68.8(3)
O3 P1 C14 C15 23.2(4)
C8 P1 C14 C15 141.7(3)
Pd P1 C14 C15 -107.1(3)
C19 C14 C15 C16 1.1(6)
P1 C14 C15 C16 177.2(3)
C14 C15 C16 C17 -1.2(7)
C15 C16 C17 C18 0.7(6)
C16 C17 C18 C19 -0.2(6)
C15 C14 C19 C18 -0.6(6)
P1 C14 C19 C18 -176.6(3)
C17 C18 C19 C14 0.2(6)
O4 P2 C21 C26 46.2(5)
C27 P2 C21 C26 -57.1(5)
Pd P2 C21 C26 169.6(4)
O4 P2 C21 C22 -133.0(4)
C27 P2 C21 C22 123.7(4)
Pd P2 C21 C22 -9.5(5)
C26 C21 C22 C23 0.1(8)
P2 C21 C22 C23 179.2(4)
C21 C22 C23 C24 -1.0(8)
C22 C23 C24 C25 1.2(10)
C23 C24 C25 C26 -0.3(10)
C22 C21 C26 C25 0.8(9)
P2 C21 C26 C25 -178.4(5)
C24 C25 C26 C21 -0.6(10)
O4 P2 C27 C28 -129.7(5)
C21 P2 C27 C28 -21.7(5)
Pd P2 C27 C28 112.3(4)
O4 P2 C27 C32 53.5(4)
C21 P2 C27 C32 161.6(4)
Pd P2 C27 C32 -64.4(4)
C32 C27 C28 C29 -0.9(9)
P2 C27 C28 C29 -177.5(5)
C27 C28 C29 C30 0.1(10)
C28 C29 C30 C31 0.2(11)
C29 C30 C31 C32 0.1(10)
C30 C31 C32 C27 -0.9(8)
C28 C27 C32 C31 1.2(8)
P2 C27 C32 C31 178.0(4)
